data_7005161
loop_
_publ_author_name
'Manna, Subal Chandra'
'Zangrando, Ennio'
'Ribas, Joan'
'Ray Chaudhuri, Nirmalendu'

_publ_section_title
;
 Cobalt(II)-(dpyo)-dicarboxylate networks: unique H-bonded assembly and
 rare bridging mode of dpyo in one of them [dpyo = 4,4'-dipyridyl
 N,N'-dioxide].
;
_journal_issue 14
_journal_name_full 'Dalton transactions (Cambridge, England : 2003)'
_journal_page_first 1383
_journal_page_last 1391
_journal_paper_doi 10.1039/b617278d
_journal_year 2007
_chemical_formula_moiety 'C12 H8 Co N2 O6'
_chemical_formula_sum 'C12 H8 Co N2 O6'
_chemical_formula_weight 335.13
_chemical_name_common catena-oxalate-(4,4'pyridine-N,N'dioxide)-cobalt(ii)
_chemical_name_systematic
;
catena-oxalate-(4,4'pyridine-N,N'dioxide)-cobalt(II)
;
_space_group_IT_number 15
_symmetry_cell_setting monoclinic
_symmetry_space_group_name_Hall '-C 2yc'
_symmetry_space_group_name_H-M 'C 1 2/c 1'
_atom_sites_solution_hydrogens geom
_atom_sites_solution_primary direct
_atom_sites_solution_secondary difmap
_audit_creation_method SHELXL-97
_cell_angle_alpha 90.00
_cell_angle_beta 94.35(2)
_cell_angle_gamma 90.00
_cell_formula_units_Z 4
_cell_length_a 14.133(3)
_cell_length_b 5.462(3)
_cell_length_c 15.281(4)
_cell_measurement_temperature 293(2)
_cell_volume 1176.2(8)
_computing_cell_refinement 'Denzo (Otwinowski & Minor 1997)'
_computing_data_collection 'Nonius Xpress'
_computing_data_reduction 'Denzo and Scalepack (Otwinowski & Minor 1997)'
_computing_molecular_graphics 'Ortep3/windows (Farrugia,1997)'
_computing_publication_material 'Wingx 1.70.00 (Farrugia, 1999)'
_computing_structure_refinement 'SHELX97 (Sheldrick, 1998)'
_computing_structure_solution 'SHELX97 (Sheldrick, 1998)'
_diffrn_ambient_temperature 293(2)
_diffrn_measured_fraction_theta_full 0.960
_diffrn_measured_fraction_theta_max 0.960
_diffrn_measurement_device_type 'image plate dip1030'
_diffrn_measurement_method 'laser scanner'
_diffrn_radiation_monochromator graphite
_diffrn_radiation_source 'fine-focus sealed tube'
_diffrn_radiation_type Mok\a
_diffrn_radiation_wavelength 0.71073
_diffrn_reflns_av_R_equivalents 0.0642
_diffrn_reflns_av_sigmaI/netI 0.0667
_diffrn_reflns_limit_h_max 17
_diffrn_reflns_limit_h_min -18
_diffrn_reflns_limit_k_max 6
_diffrn_reflns_limit_k_min -6
_diffrn_reflns_limit_l_max 19
_diffrn_reflns_limit_l_min -19
_diffrn_reflns_number 6893
_diffrn_reflns_theta_full 27.10
_diffrn_reflns_theta_max 27.10
_diffrn_reflns_theta_min 3.79
_exptl_absorpt_coefficient_mu 1.492
_exptl_absorpt_correction_T_max 0.7642
_exptl_absorpt_correction_T_min 0.6348
_exptl_absorpt_correction_type refdelf
_exptl_absorpt_process_details
;
Parkin S,Moezzi B & Hope H, (1995) J. Appl. Cryst. 28, 53-56
Cubic fit to sin(theta)/lambda - 24 parameters
;
_exptl_crystal_colour red
_exptl_crystal_density_diffrn 1.893
_exptl_crystal_density_method 'not measured'
_exptl_crystal_description prism
_exptl_crystal_F_000 676
_exptl_crystal_size_max 0.40
_exptl_crystal_size_mid 0.20
_exptl_crystal_size_min 0.18
_refine_diff_density_max 0.316
_refine_diff_density_min -0.283
_refine_diff_density_rms 0.081
_refine_ls_extinction_method none
_refine_ls_goodness_of_fit_ref 0.911
_refine_ls_hydrogen_treatment constr
_refine_ls_matrix_type full
_refine_ls_number_parameters 96
_refine_ls_number_reflns 1239
_refine_ls_number_restraints 0
_refine_ls_restrained_S_all 0.911
_refine_ls_R_factor_all 0.0736
_refine_ls_R_factor_gt 0.0409
_refine_ls_shift/su_max 0.000
_refine_ls_shift/su_mean 0.000
_refine_ls_structure_factor_coef Fsqd
_refine_ls_weighting_details 'calc w=1/[\s^2^(Fo^2^)+(0.0523P)^2^] where P=(Fo^2^+2Fc^2^)/3'
_refine_ls_weighting_scheme calc
_refine_ls_wR_factor_gt 0.0937
_refine_ls_wR_factor_ref 0.1053
_reflns_number_gt 790
_reflns_number_total 1239
_reflns_threshold_expression >2sigma(I)
_cod_data_source_file b617278d.txt
_cod_data_source_block 1
_cod_original_sg_symbol_H-M 'C 2/c'
_cod_database_code 7005161

loop_
_symmetry_equiv_pos_as_xyz
'x, y, z'
'-x, y, -z+1/2'
'x+1/2, y+1/2, z'
'-x+1/2, y+1/2, -z+1/2'
'-x, -y, -z'
'x, -y, z-1/2'
'-x+1/2, -y+1/2, -z'
'x+1/2, -y+1/2, z-1/2'

loop_
_atom_site_label
_atom_site_type_symbol
_atom_site_fract_x
_atom_site_fract_y
_atom_site_fract_z
_atom_site_U_iso_or_equiv
_atom_site_adp_type
_atom_site_occupancy
_atom_site_symmetry_multiplicity
_atom_site_calc_flag
_atom_site_refinement_flags
_atom_site_disorder_assembly
_atom_site_disorder_group
Co Co 1.0000 0.41301(12) 0.7500 0.0433(3) Uani 1 2 d S . .
N1 N 0.8385(2) 0.2419(6) 0.6302(2) 0.0545(8) Uani 1 1 d . . .
O1 O 0.86973(18) 0.4314(4) 0.67735(18) 0.0523(7) Uani 1 1 d . . .
C1 C 0.7685(3) 0.0976(7) 0.6588(3) 0.0549(10) Uani 1 1 d . . .
H1 H 0.7443 0.1292 0.7126 0.066 Uiso 1 1 calc R . .
C2 C 0.7342(3) -0.0931(7) 0.6085(3) 0.0538(10) Uani 1 1 d . . .
H2 H 0.6862 -0.1896 0.6285 0.065 Uiso 1 1 calc R . .
C3 C 0.7689(3) -0.1477(7) 0.5279(3) 0.0508(10) Uani 1 1 d . . .
C4 C 0.8411(3) 0.0029(8) 0.5018(3) 0.0594(11) Uani 1 1 d . . .
H4 H 0.8670 -0.0277 0.4487 0.071 Uiso 1 1 calc R . .
C5 C 0.8746(3) 0.1942(8) 0.5523(3) 0.0604(11) Uani 1 1 d . . .
H5 H 0.9226 0.2927 0.5332 0.072 Uiso 1 1 calc R . .
C6 C 0.9718(2) -0.0901(6) 0.7921(2) 0.0398(8) Uani 1 1 d . . .
O2 O 0.95247(18) 0.1160(4) 0.82212(16) 0.0466(6) Uani 1 1 d . . .
O3 O 0.95200(18) -0.2928(4) 0.82340(16) 0.0455(6) Uani 1 1 d . . .

loop_
_atom_site_aniso_label
_atom_site_aniso_U_11
_atom_site_aniso_U_22
_atom_site_aniso_U_33
_atom_site_aniso_U_23
_atom_site_aniso_U_13
_atom_site_aniso_U_12
Co 0.0500(5) 0.0349(4) 0.0459(5) 0.000 0.0101(3) 0.000
N1 0.054(2) 0.0504(18) 0.059(2) 0.0012(16) 0.0034(18) 0.0033(16)
O1 0.0550(16) 0.0397(13) 0.0612(17) -0.0080(12) -0.0031(14) 0.0032(12)
C1 0.054(2) 0.060(2) 0.052(2) -0.003(2) 0.0078(19) 0.001(2)
C2 0.054(2) 0.057(2) 0.052(2) 0.004(2) 0.0138(19) -0.003(2)
C3 0.049(2) 0.055(2) 0.049(2) 0.0049(17) 0.0050(18) 0.0022(17)
C4 0.057(3) 0.068(2) 0.055(3) 0.002(2) 0.012(2) -0.008(2)
C5 0.060(3) 0.062(3) 0.061(3) 0.000(2) 0.013(2) -0.006(2)
C6 0.0399(19) 0.0425(19) 0.038(2) -0.0010(16) 0.0089(15) 0.0030(16)
O2 0.0575(16) 0.0348(13) 0.0501(16) -0.0034(11) 0.0202(13) -0.0007(11)
O3 0.0568(16) 0.0359(13) 0.0459(15) 0.0030(11) 0.0186(13) -0.0041(11)

loop_
_atom_type_symbol
_atom_type_description
_atom_type_scat_dispersion_real
_atom_type_scat_dispersion_imag
_atom_type_scat_source
C C 0.0033 0.0016 'International Tables Vol C Tables 4.2.6.8 and 6.1.1.4'
H H 0.0000 0.0000 'International Tables Vol C Tables 4.2.6.8 and 6.1.1.4'
N N 0.0061 0.0033 'International Tables Vol C Tables 4.2.6.8 and 6.1.1.4'
O O 0.0106 0.0060 'International Tables Vol C Tables 4.2.6.8 and 6.1.1.4'
Co Co 0.3494 0.9721 'International Tables Vol C Tables 4.2.6.8 and 6.1.1.4'

loop_
_geom_angle_atom_site_label_1
_geom_angle_atom_site_label_2
_geom_angle_atom_site_label_3
_geom_angle
_geom_angle_site_symmetry_1
_geom_angle_site_symmetry_3
_geom_angle_publ_flag
O1 Co O1 174.45(13) . 2_756 ?
O1 Co O2 93.60(10) . 2_756 ?
O1 Co O2 90.69(10) 2_756 2_756 ?
O1 Co O2 90.69(10) . . ?
O1 Co O2 93.60(10) 2_756 . ?
O2 Co O2 78.84(13) 2_756 . ?
O1 Co O3 89.24(10) . 2_766 ?
O1 Co O3 86.52(10) 2_756 2_766 ?
O2 Co O3 100.45(9) 2_756 2_766 ?
O2 Co O3 179.29(9) . 2_766 ?
O1 Co O3 86.52(10) . 1_565 ?
O1 Co O3 89.24(10) 2_756 1_565 ?
O2 Co O3 179.29(9) 2_756 1_565 ?
O2 Co O3 100.45(9) . 1_565 ?
O3 Co O3 80.25(12) 2_766 1_565 ?
O1 N1 C5 119.9(3) . . ?
O1 N1 C1 120.0(3) . . ?
C5 N1 C1 120.1(4) . . ?
N1 O1 Co 120.0(2) . . ?
N1 C1 C2 119.8(4) . . ?
C1 C2 C3 122.0(4) . . ?
C2 C3 C4 116.2(4) . . ?
C2 C3 C3 122.5(4) . 7_646 ?
C4 C3 C3 121.3(5) . 7_646 ?
C5 C4 C3 121.4(4) . . ?
N1 C5 C4 120.5(4) . . ?
O3 C6 O2 126.5(3) . . ?
O3 C6 C6 117.34(17) . 2_756 ?
O2 C6 C6 116.11(18) . 2_756 ?
C6 O2 Co 114.5(2) . . ?
C6 O3 Co 112.5(2) . 1_545 ?

loop_
_geom_bond_atom_site_label_1
_geom_bond_atom_site_label_2
_geom_bond_distance
_geom_bond_site_symmetry_2
_geom_bond_publ_flag
Co O1 2.079(3) . ?
Co O1 2.079(3) 2_756 ?
Co O2 2.100(2) 2_756 ?
Co O2 2.100(2) . ?
Co O3 2.101(2) 2_766 ?
Co O3 2.101(2) 1_565 ?
N1 O1 1.318(4) . ?
N1 C5 1.355(5) . ?
N1 C1 1.362(5) . ?
C1 C2 1.362(6) . ?
C2 C3 1.391(5) . ?
C3 C4 1.393(5) . ?
C3 C3 1.480(8) 7_646 ?
C4 C5 1.362(6) . ?
C6 O3 1.247(4) . ?
C6 O2 1.254(4) . ?
C6 C6 1.563(6) 2_756 ?
O3 Co 2.101(2) 1_545 ?

loop_
_geom_torsion_atom_site_label_1
_geom_torsion_atom_site_label_2
_geom_torsion_atom_site_label_3
_geom_torsion_atom_site_label_4
_geom_torsion
_geom_torsion_site_symmetry_1
_geom_torsion_site_symmetry_2
_geom_torsion_site_symmetry_3
_geom_torsion_site_symmetry_4
_geom_torsion_publ_flag
C5 N1 O1 Co -77.2(4) . . . . ?
C1 N1 O1 Co 104.3(3) . . . . ?
O1 Co O1 N1 159.4(3) 2_756 . . . ?
O2 Co O1 N1 18.9(3) 2_756 . . . ?
O2 Co O1 N1 -60.0(3) . . . . ?
O3 Co O1 N1 119.3(3) 2_766 . . . ?
O3 Co O1 N1 -160.4(3) 1_565 . . . ?
O1 N1 C1 C2 177.8(3) . . . . ?
C5 N1 C1 C2 -0.8(6) . . . . ?
N1 C1 C2 C3 0.4(6) . . . . ?
C1 C2 C3 C4 0.3(6) . . . . ?
C1 C2 C3 C3 -179.1(5) . . . 7_646 ?
C2 C3 C4 C5 -0.7(6) . . . . ?
C3 C3 C4 C5 178.7(5) 7_646 . . . ?
O1 N1 C5 C4 -178.2(4) . . . . ?
C1 N1 C5 C4 0.4(6) . . . . ?
C3 C4 C5 N1 0.4(7) . . . . ?
O3 C6 O2 Co 179.4(3) . . . . ?
C6 C6 O2 Co 0.6(5) 2_756 . . . ?
O1 Co O2 C6 93.3(2) . . . . ?
O1 Co O2 C6 -90.2(2) 2_756 . . . ?
O2 Co O2 C6 -0.25(19) 2_756 . . . ?
O3 Co O2 C6 9(9) 2_766 . . . ?
O3 Co O2 C6 179.9(2) 1_565 . . . ?
O2 C6 O3 Co -179.7(3) . . . 1_545 ?
C6 C6 O3 Co -0.9(5) 2_756 . . 1_545 ?
